data_4103632
loop_
_publ_author_name
'K. Cory MacLeod'
'Julia L. Conway'
'Brian O. Patrick'
'Kevin M. Smith'

_publ_section_title
;
 Exploring Chromium(III)-Alkyl Bond Homolysis with CpCr[(ArNCMe)2CH](R)
 Complexes
;
_journal_name_full 'Journal of the American Chemical Society'
_journal_page_first 17325
_journal_page_last 17334
_journal_paper_doi 10.1021/ja1083392
_journal_volume 132
_journal_year 2010
_chemical_formula_sum 'C38 H57 Cr N2 Si'
_chemical_formula_weight 621.95
_chemical_name_systematic
;
 ?
;
_space_group_IT_number 4
_symmetry_cell_setting monoclinic
_symmetry_space_group_name_Hall 'P 2yb'
_symmetry_space_group_name_H-M 'P 1 21 1'
_atom_sites_solution_hydrogens geom
_atom_sites_solution_primary direct
_atom_sites_solution_secondary difmap
_audit_creation_method SHELXL-97
_cell_angle_alpha 90.00
_cell_angle_beta 90.8350(10)
_cell_angle_gamma 90.00
_cell_formula_units_Z 4
_cell_length_a 16.7572(4)
_cell_length_b 10.4447(2)
_cell_length_c 19.8127(4)
_cell_measurement_reflns_used 9635
_cell_measurement_temperature 173(2)
_cell_measurement_theta_max 28.000
_cell_measurement_theta_min 2.204
_cell_volume 3467.33(13)
_computing_structure_refinement 'SHELXL-97 (Sheldrick, 1997)'
_diffrn_ambient_temperature 173(2)
_diffrn_measured_fraction_theta_full 0.999
_diffrn_measured_fraction_theta_max 0.999
_diffrn_measurement_device_type 'Bruker X8 APEX II'
_diffrn_measurement_method 'area detector'
_diffrn_radiation_monochromator graphite
_diffrn_radiation_source 'fine-focus sealed tube'
_diffrn_radiation_type MoK\a
_diffrn_radiation_wavelength 0.71073
_diffrn_reflns_av_R_equivalents 0.0273
_diffrn_reflns_av_sigmaI/netI 0.0260
_diffrn_reflns_limit_h_max 22
_diffrn_reflns_limit_h_min -22
_diffrn_reflns_limit_k_max 13
_diffrn_reflns_limit_k_min -13
_diffrn_reflns_limit_l_max 26
_diffrn_reflns_limit_l_min -26
_diffrn_reflns_number 63412
_diffrn_reflns_theta_full 28.04
_diffrn_reflns_theta_max 28.04
_diffrn_reflns_theta_min 2.06
_exptl_absorpt_coefficient_mu 0.39
_exptl_absorpt_correction_T_max 0.943
_exptl_absorpt_correction_T_min 0.844
_exptl_absorpt_correction_type multi-scan
_exptl_crystal_colour black
_exptl_crystal_density_diffrn 1.191
_exptl_crystal_density_method 'not measured'
_exptl_crystal_description tablet
_exptl_crystal_F_000 1348
_exptl_crystal_size_max 0.55
_exptl_crystal_size_mid 0.55
_exptl_crystal_size_min 0.15
_refine_diff_density_max 0.332
_refine_diff_density_min -0.324
_refine_diff_density_rms 0.045
_refine_ls_abs_structure_details 'Flack H D (1983), Acta Cryst. A39, 876-881'
_refine_ls_abs_structure_Flack 0.677(11)
_refine_ls_extinction_method none
_refine_ls_goodness_of_fit_ref 1.019
_refine_ls_hydrogen_treatment constr
_refine_ls_matrix_type full
_refine_ls_number_parameters 759
_refine_ls_number_reflns 16785
_refine_ls_number_restraints 1
_refine_ls_restrained_S_all 1.019
_refine_ls_R_factor_all 0.0401
_refine_ls_R_factor_gt 0.0360
_refine_ls_shift/su_max 0.011
_refine_ls_shift/su_mean 0.000
_refine_ls_structure_factor_coef Fsqd
_refine_ls_weighting_details 'calc w=1/[\s^2^(Fo^2^)+(0.0441P)^2^+2.1367P] where P=(Fo^2^+2Fc^2^)/3'
_refine_ls_weighting_scheme calc
_refine_ls_wR_factor_gt 0.0895
_refine_ls_wR_factor_ref 0.0926
_reflns_number_gt 15651
_reflns_number_total 16785
_reflns_threshold_expression >2sigma(I)
_cod_data_source_file ja1083392_si_002_05.cif
_cod_data_source_block 4a_Dpp_CH2SiMe3
_cod_original_sg_symbol_H-M 'P 21'
_cod_database_code 4103632

loop_
_symmetry_equiv_pos_as_xyz
'x, y, z'
'-x, y+1/2, -z'

loop_
_atom_site_label
_atom_site_type_symbol
_atom_site_fract_x
_atom_site_fract_y
_atom_site_fract_z
_atom_site_U_iso_or_equiv
_atom_site_adp_type
_atom_site_occupancy
_atom_site_symmetry_multiplicity
_atom_site_calc_flag
_atom_site_refinement_flags
C1 C 0.51453(12) 0.0078(2) 0.36909(10) 0.0182(4) Uani 1 1 d .
H1A H 0.4905 0.0330 0.4119 0.027 Uiso 1 1 calc R
H1B H 0.5715 0.0293 0.3701 0.027 Uiso 1 1 calc R
H1C H 0.5081 -0.0847 0.3625 0.027 Uiso 1 1 calc R
C2 C 0.47359(11) 0.07860(19) 0.31145(10) 0.0133(4) Uani 1 1 d .
C3 C 0.50271(12) 0.0509(2) 0.24728(10) 0.0147(4) Uani 1 1 d .
H3 H 0.5542 0.0128 0.2461 0.018 Uiso 1 1 calc R
C4 C 0.46554(12) 0.07224(19) 0.18455(10) 0.0146(4) Uani 1 1 d .
C5 C 0.50004(13) -0.0026(2) 0.12644(10) 0.0211(4) Uani 1 1 d .
H5A H 0.4706 0.0182 0.0848 0.032 Uiso 1 1 calc R
H5B H 0.4954 -0.0945 0.1356 0.032 Uiso 1 1 calc R
H5C H 0.5564 0.0200 0.1213 0.032 Uiso 1 1 calc R
C6 C 0.38229(11) 0.1600(2) 0.39096(9) 0.0162(4) Uani 1 1 d .
C7 C 0.41766(12) 0.2359(2) 0.44192(10) 0.0207(4) Uani 1 1 d .
C8 C 0.38579(13) 0.2319(2) 0.50661(10) 0.0254(4) Uani 1 1 d .
H8 H 0.4089 0.2835 0.5412 0.030 Uiso 1 1 calc R
C9 C 0.32158(13) 0.1550(2) 0.52139(10) 0.0256(4) Uani 1 1 d .
H9 H 0.3012 0.1527 0.5658 0.031 Uiso 1 1 calc R
C10 C 0.28732(13) 0.0814(2) 0.47119(11) 0.0231(4) Uani 1 1 d .
H10 H 0.2431 0.0284 0.4815 0.028 Uiso 1 1 calc R
C11 C 0.31608(12) 0.0828(2) 0.40535(10) 0.0181(4) Uani 1 1 d .
C12 C 0.48848(14) 0.3228(2) 0.43047(11) 0.0272(5) Uani 1 1 d .
H12 H 0.5077 0.3080 0.3836 0.033 Uiso 1 1 calc R
C13 C 0.55810(13) 0.2966(3) 0.47960(12) 0.0317(5) Uani 1 1 d .
H13A H 0.6022 0.3550 0.4699 0.048 Uiso 1 1 calc R
H13B H 0.5761 0.2079 0.4743 0.048 Uiso 1 1 calc R
H13C H 0.5405 0.3100 0.5260 0.048 Uiso 1 1 calc R
C14 C 0.46256(17) 0.4626(2) 0.43604(13) 0.0370(6) Uani 1 1 d .
H14A H 0.5085 0.5185 0.4284 0.056 Uiso 1 1 calc R
H14B H 0.4416 0.4784 0.4812 0.056 Uiso 1 1 calc R
H14C H 0.4209 0.4805 0.4021 0.056 Uiso 1 1 calc R
C15 C 0.27591(12) -0.0010(2) 0.35253(11) 0.0215(4) Uani 1 1 d .
H15 H 0.2905 0.0334 0.3072 0.026 Uiso 1 1 calc R
C16 C 0.30594(15) -0.1379(2) 0.35657(15) 0.0378(6) Uani 1 1 d .
H16A H 0.2790 -0.1896 0.3218 0.057 Uiso 1 1 calc R
H16B H 0.2946 -0.1732 0.4012 0.057 Uiso 1 1 calc R
H16C H 0.3636 -0.1393 0.3492 0.057 Uiso 1 1 calc R
C17 C 0.18503(13) 0.0021(3) 0.35700(13) 0.0334(5) Uani 1 1 d .
H17A H 0.1617 -0.0532 0.3220 0.050 Uiso 1 1 calc R
H17B H 0.1661 0.0901 0.3504 0.050 Uiso 1 1 calc R
H17C H 0.1689 -0.0285 0.4015 0.050 Uiso 1 1 calc R
C18 C 0.35988(12) 0.1341(2) 0.11148(9) 0.0169(4) Uani 1 1 d .
C19 C 0.37306(13) 0.2195(2) 0.05768(10) 0.0207(4) Uani 1 1 d .
C20 C 0.33413(15) 0.1959(2) -0.00383(11) 0.0297(5) Uani 1 1 d .
H20 H 0.3432 0.2519 -0.0407 0.036 Uiso 1 1 calc R
C21 C 0.28322(16) 0.0943(3) -0.01266(11) 0.0327(5) Uani 1 1 d .
H21 H 0.2583 0.0797 -0.0553 0.039 Uiso 1 1 calc R
C22 C 0.26843(14) 0.0136(2) 0.04068(11) 0.0262(5) Uani 1 1 d .
H22 H 0.2320 -0.0553 0.0347 0.031 Uiso 1 1 calc R
C23 C 0.30608(12) 0.0314(2) 0.10346(10) 0.0191(4) Uani 1 1 d .
C24 C 0.42828(13) 0.3346(2) 0.06342(10) 0.0239(4) Uani 1 1 d .
H24 H 0.4397 0.3501 0.1124 0.029 Uiso 1 1 calc R
C25 C 0.50734(14) 0.3079(2) 0.02912(12) 0.0306(5) Uani 1 1 d .
H25A H 0.5314 0.2303 0.0484 0.046 Uiso 1 1 calc R
H25B H 0.5435 0.3806 0.0363 0.046 Uiso 1 1 calc R
H25C H 0.4980 0.2957 -0.0194 0.046 Uiso 1 1 calc R
C26 C 0.38926(16) 0.4554(2) 0.03414(13) 0.0335(5) Uani 1 1 d .
H26A H 0.4263 0.5276 0.0386 0.050 Uiso 1 1 calc R
H26B H 0.3403 0.4743 0.0587 0.050 Uiso 1 1 calc R
H26C H 0.3762 0.4416 -0.0137 0.050 Uiso 1 1 calc R
C27 C 0.28643(14) -0.0607(2) 0.15980(11) 0.0239(5) Uani 1 1 d .
H27 H 0.3137 -0.0299 0.2020 0.029 Uiso 1 1 calc R
C28 C 0.31596(19) -0.1964(3) 0.14513(16) 0.0434(7) Uani 1 1 d .
H28A H 0.3024 -0.2528 0.1828 0.065 Uiso 1 1 calc R
H28B H 0.3740 -0.1952 0.1397 0.065 Uiso 1 1 calc R
H28C H 0.2904 -0.2280 0.1035 0.065 Uiso 1 1 calc R
C29 C 0.19661(15) -0.0655(3) 0.17248(13) 0.0361(6) Uani 1 1 d .
H29A H 0.1860 -0.1256 0.2093 0.054 Uiso 1 1 calc R
H29B H 0.1686 -0.0941 0.1314 0.054 Uiso 1 1 calc R
H29C H 0.1777 0.0199 0.1849 0.054 Uiso 1 1 calc R
C30 C 0.30669(13) 0.4526(2) 0.28503(12) 0.0236(5) Uani 1 1 d .
H30 H 0.3313 0.5132 0.3144 0.028 Uiso 1 1 calc R
C31 C 0.26379(13) 0.3436(2) 0.30458(12) 0.0266(5) Uani 1 1 d .
H31 H 0.2541 0.3177 0.3497 0.032 Uiso 1 1 calc R
C32 C 0.23763(12) 0.2793(2) 0.24585(12) 0.0279(5) Uani 1 1 d .
H32 H 0.2076 0.2022 0.2443 0.034 Uiso 1 1 calc R
C33 C 0.26382(13) 0.3496(2) 0.18982(12) 0.0258(5) Uani 1 1 d .
H33 H 0.2542 0.3287 0.1437 0.031 Uiso 1 1 calc R
C34 C 0.30661(13) 0.4557(2) 0.21393(12) 0.0234(5) Uani 1 1 d .
H34 H 0.3314 0.5190 0.1869 0.028 Uiso 1 1 calc R
C35 C 0.48833(12) 0.3719(2) 0.24317(10) 0.0175(4) Uani 1 1 d .
H35A H 0.5180 0.3349 0.2821 0.021 Uiso 1 1 calc R
H35B H 0.5128 0.3334 0.2028 0.021 Uiso 1 1 calc R
C36 C 0.62317(16) 0.5505(3) 0.28641(19) 0.0468(8) Uani 1 1 d .
H36A H 0.6425 0.6390 0.2856 0.070 Uiso 1 1 calc R
H36B H 0.6617 0.4948 0.2640 0.070 Uiso 1 1 calc R
H36C H 0.6170 0.5228 0.3333 0.070 Uiso 1 1 calc R
C37 C 0.46235(15) 0.6676(2) 0.28146(13) 0.0297(5) Uani 1 1 d .
H37A H 0.4885 0.7509 0.2762 0.045 Uiso 1 1 calc R
H37B H 0.4567 0.6484 0.3296 0.045 Uiso 1 1 calc R
H37C H 0.4094 0.6700 0.2597 0.045 Uiso 1 1 calc R
C38 C 0.5400(2) 0.5982(3) 0.15306(15) 0.0511(8) Uani 1 1 d .
H38A H 0.5586 0.6871 0.1542 0.077 Uiso 1 1 calc R
H38B H 0.4897 0.5931 0.1274 0.077 Uiso 1 1 calc R
H38C H 0.5802 0.5445 0.1314 0.077 Uiso 1 1 calc R
C39 C 1.01580(13) 0.1814(2) 0.13887(10) 0.0197(4) Uani 1 1 d .
H39A H 1.0463 0.1204 0.1119 0.030 Uiso 1 1 calc R
H39B H 1.0524 0.2434 0.1599 0.030 Uiso 1 1 calc R
H39C H 0.9775 0.2266 0.1096 0.030 Uiso 1 1 calc R
C40 C 0.97124(11) 0.11001(19) 0.19335(10) 0.0140(4) Uani 1 1 d .
C41 C 0.99767(12) 0.1330(2) 0.25942(10) 0.0151(4) Uani 1 1 d .
H41 H 1.0482 0.1736 0.2641 0.018 Uiso 1 1 calc R
C42 C 0.95864(12) 0.10337(19) 0.31988(9) 0.0140(4) Uani 1 1 d .
C43 C 0.98606(12) 0.1814(2) 0.38056(9) 0.0176(4) Uani 1 1 d .
H43A H 0.9519 0.2571 0.3850 0.026 Uiso 1 1 calc R
H43B H 1.0415 0.2085 0.3744 0.026 Uiso 1 1 calc R
H43C H 0.9825 0.1291 0.4214 0.026 Uiso 1 1 calc R
C44 C 0.87783(12) 0.0440(2) 0.10898(9) 0.0160(4) Uani 1 1 d .
C45 C 0.90653(13) -0.0321(2) 0.05619(10) 0.0197(4) Uani 1 1 d .
C46 C 0.87450(13) -0.0128(2) -0.00873(10) 0.0240(4) Uani 1 1 d .
H46 H 0.8936 -0.0632 -0.0450 0.029 Uiso 1 1 calc R
C47 C 0.81658(13) 0.0765(2) -0.02134(10) 0.0256(5) Uani 1 1 d .
H47 H 0.7966 0.0890 -0.0660 0.031 Uiso 1 1 calc R
C48 C 0.78734(13) 0.1484(2) 0.03123(11) 0.0234(4) Uani 1 1 d .
H48 H 0.7466 0.2096 0.0224 0.028 Uiso 1 1 calc R
C49 C 0.81635(12) 0.1332(2) 0.09717(10) 0.0185(4) Uani 1 1 d .
C50 C 0.96941(15) -0.1356(2) 0.06458(10) 0.0268(5) Uani 1 1 d .
H50 H 0.9864 -0.1381 0.1131 0.032 Uiso 1 1 calc R
C51 C 1.04300(14) -0.1088(2) 0.02223(12) 0.0311(5) Uani 1 1 d .
H51A H 1.0821 -0.1775 0.0291 0.047 Uiso 1 1 calc R
H51B H 1.0667 -0.0269 0.0360 0.047 Uiso 1 1 calc R
H51C H 1.0274 -0.1048 -0.0256 0.047 Uiso 1 1 calc R
C52 C 0.93483(18) -0.2665(2) 0.04582(13) 0.0388(6) Uani 1 1 d .
H52A H 0.9761 -0.3322 0.0517 0.058 Uiso 1 1 calc R
H52B H 0.9164 -0.2653 -0.0013 0.058 Uiso 1 1 calc R
H52C H 0.8898 -0.2859 0.0751 0.058 Uiso 1 1 calc R
C53 C 0.78191(13) 0.2159(2) 0.15280(11) 0.0217(4) Uani 1 1 d .
H53 H 0.7889 0.1687 0.1964 0.026 Uiso 1 1 calc R
C54 C 0.82549(16) 0.3446(3) 0.15968(14) 0.0339(5) Uani 1 1 d .
H54A H 0.8012 0.3950 0.1957 0.051 Uiso 1 1 calc R
H54B H 0.8212 0.3916 0.1170 0.051 Uiso 1 1 calc R
H54C H 0.8819 0.3293 0.1708 0.051 Uiso 1 1 calc R
C55 C 0.69263(14) 0.2405(3) 0.14196(12) 0.0331(5) Uani 1 1 d .
H55A H 0.6728 0.2939 0.1788 0.050 Uiso 1 1 calc R
H55B H 0.6640 0.1587 0.1414 0.050 Uiso 1 1 calc R
H55C H 0.6840 0.2847 0.0988 0.050 Uiso 1 1 calc R
C56 C 0.85641(11) 0.0187(2) 0.38810(9) 0.0172(4) Uani 1 1 d .
C57 C 0.86973(12) -0.0799(2) 0.43550(10) 0.0208(4) Uani 1 1 d .
C58 C 0.82783(14) -0.0752(3) 0.49605(11) 0.0322(5) Uani 1 1 d .
H58 H 0.8361 -0.1407 0.5287 0.039 Uiso 1 1 calc R
C59 C 0.77491(15) 0.0219(3) 0.50944(12) 0.0366(6) Uani 1 1 d .
H59 H 0.7474 0.0234 0.5510 0.044 Uiso 1 1 calc R
C60 C 0.76191(14) 0.1166(2) 0.46255(12) 0.0296(5) Uani 1 1 d .
H60 H 0.7248 0.1828 0.4720 0.036 Uiso 1 1 calc R
C61 C 0.80200(12) 0.1179(2) 0.40118(10) 0.0199(4) Uani 1 1 d .
C62 C 0.93102(12) -0.1843(2) 0.42578(10) 0.0219(4) Uani 1 1 d .
H62 H 0.9385 -0.1959 0.3762 0.026 Uiso 1 1 calc R
C63 C 1.01144(14) -0.1430(2) 0.45703(13) 0.0313(5) Uani 1 1 d .
H63A H 1.0509 -0.2109 0.4506 0.047 Uiso 1 1 calc R
H63B H 1.0050 -0.1272 0.5054 0.047 Uiso 1 1 calc R
H63C H 1.0297 -0.0644 0.4351 0.047 Uiso 1 1 calc R
C64 C 0.90584(14) -0.3135(2) 0.45530(11) 0.0265(4) Uani 1 1 d .
H64A H 0.9478 -0.3770 0.4475 0.040 Uiso 1 1 calc R
H64B H 0.8561 -0.3418 0.4334 0.040 Uiso 1 1 calc R
H64C H 0.8976 -0.3045 0.5039 0.040 Uiso 1 1 calc R
C65 C 0.78243(12) 0.2242(2) 0.35178(11) 0.0206(4) Uani 1 1 d .
H65 H 0.8202 0.2183 0.3133 0.025 Uiso 1 1 calc R
C66 C 0.79038(14) 0.3576(2) 0.38342(13) 0.0290(5) Uani 1 1 d .
H66A H 0.7771 0.4228 0.3495 0.043 Uiso 1 1 calc R
H66B H 0.8453 0.3703 0.3997 0.043 Uiso 1 1 calc R
H66C H 0.7537 0.3650 0.4213 0.043 Uiso 1 1 calc R
C67 C 0.69701(13) 0.2075(2) 0.32396(12) 0.0271(5) Uani 1 1 d .
H67A H 0.6848 0.2766 0.2920 0.041 Uiso 1 1 calc R
H67B H 0.6593 0.2104 0.3613 0.041 Uiso 1 1 calc R
H67C H 0.6925 0.1247 0.3009 0.041 Uiso 1 1 calc R
C68 C 0.81486(13) -0.2852(2) 0.21183(11) 0.0214(4) Uani 1 1 d .
H68 H 0.8444 -0.3541 0.1933 0.026 Uiso 1 1 calc R
C69 C 0.77876(13) -0.1851(2) 0.17546(11) 0.0227(4) Uani 1 1 d .
H69 H 0.7803 -0.1737 0.1279 0.027 Uiso 1 1 calc R
C70 C 0.73963(12) -0.1037(2) 0.22164(11) 0.0239(4) Uani 1 1 d .
H70 H 0.7103 -0.0285 0.2106 0.029 Uiso 1 1 calc R
C71 C 0.75195(13) -0.1539(2) 0.28640(12) 0.0245(5) Uani 1 1 d .
H71 H 0.7318 -0.1190 0.3270 0.029 Uiso 1 1 calc R
C72 C 0.79923(13) -0.2651(2) 0.28131(11) 0.0234(5) Uani 1 1 d .
H72 H 0.8173 -0.3172 0.3177 0.028 Uiso 1 1 calc R
C73 C 0.98974(12) -0.1888(2) 0.25283(10) 0.0164(4) Uani 1 1 d .
H73A H 1.0182 -0.1546 0.2133 0.020 Uiso 1 1 calc R
H73B H 1.0148 -0.1465 0.2925 0.020 Uiso 1 1 calc R
C74 C 1.11882(17) -0.3628(3) 0.31221(19) 0.0518(8) Uani 1 1 d .
H74A H 1.1376 -0.4515 0.3155 0.078 Uiso 1 1 calc R
H74B H 1.1076 -0.3302 0.3575 0.078 Uiso 1 1 calc R
H74C H 1.1601 -0.3099 0.2915 0.078 Uiso 1 1 calc R
C75 C 1.0520(2) -0.4242(3) 0.17469(15) 0.0531(9) Uani 1 1 d .
H75A H 1.0705 -0.5126 0.1801 0.080 Uiso 1 1 calc R
H75B H 1.0943 -0.3725 0.1547 0.080 Uiso 1 1 calc R
H75C H 1.0047 -0.4227 0.1450 0.080 Uiso 1 1 calc R
C76 C 0.95803(15) -0.4793(2) 0.29674(13) 0.0299(5) Uani 1 1 d .
H76A H 0.9845 -0.5630 0.2969 0.045 Uiso 1 1 calc R
H76B H 0.9086 -0.4843 0.2698 0.045 Uiso 1 1 calc R
H76C H 0.9455 -0.4548 0.3431 0.045 Uiso 1 1 calc R
N1 N 0.41359(9) 0.15848(17) 0.32301(8) 0.0135(3) Uani 1 1 d .
N2 N 0.40270(9) 0.14901(17) 0.17516(8) 0.0136(3) Uani 1 1 d .
N3 N 0.91066(9) 0.03278(17) 0.17703(8) 0.0139(3) Uani 1 1 d .
N4 N 0.89970(9) 0.01936(17) 0.32498(8) 0.0138(3) Uani 1 1 d .
Si1 Si 0.52418(4) 0.54065(6) 0.24102(3) 0.02129(12) Uani 1 1 d .
Si2 Si 1.02587(4) -0.35690(6) 0.25918(3) 0.02108(12) Uani 1 1 d .
Cr1 Cr 0.376124(17) 0.28071(3) 0.247546(14) 0.01294(7) Uani 1 1 d .
Cr2 Cr 0.875937(17) -0.10130(3) 0.245467(14) 0.01292(7) Uani 1 1 d .

loop_
_atom_site_aniso_label
_atom_site_aniso_U_11
_atom_site_aniso_U_22
_atom_site_aniso_U_33
_atom_site_aniso_U_23
_atom_site_aniso_U_13
_atom_site_aniso_U_12
C1 0.0204(9) 0.0184(10) 0.0159(9) 0.0028(7) -0.0002(7) 0.0025(8)
C2 0.0127(8) 0.0110(9) 0.0160(9) 0.0008(7) -0.0013(7) -0.0010(7)
C3 0.0143(8) 0.0132(9) 0.0167(9) -0.0003(7) 0.0025(7) 0.0012(7)
C4 0.0170(9) 0.0123(9) 0.0145(9) 0.0001(7) 0.0021(7) -0.0012(7)
C5 0.0255(10) 0.0210(10) 0.0168(9) -0.0036(8) 0.0016(8) 0.0059(8)
C6 0.0162(9) 0.0170(9) 0.0155(8) 0.0003(7) 0.0022(7) 0.0020(7)
C7 0.0218(10) 0.0227(10) 0.0177(9) -0.0020(8) 0.0021(7) -0.0008(8)
C8 0.0286(11) 0.0320(11) 0.0157(9) -0.0047(8) 0.0020(8) 0.0021(9)
C9 0.0266(11) 0.0357(12) 0.0147(9) 0.0007(9) 0.0077(8) 0.0055(9)
C10 0.0205(10) 0.0270(11) 0.0222(10) 0.0061(8) 0.0074(8) 0.0007(8)
C11 0.0177(9) 0.0191(10) 0.0176(9) 0.0019(7) 0.0023(7) 0.0027(8)
C12 0.0302(11) 0.0347(13) 0.0167(9) -0.0075(9) 0.0041(8) -0.0113(10)
C13 0.0237(10) 0.0375(13) 0.0340(12) -0.0134(10) 0.0015(9) -0.0033(10)
C14 0.0480(15) 0.0299(13) 0.0328(13) 0.0033(10) -0.0121(11) -0.0129(11)
C15 0.0176(9) 0.0253(11) 0.0216(10) 0.0024(8) 0.0024(7) -0.0044(8)
C16 0.0335(13) 0.0262(13) 0.0533(16) -0.0120(11) -0.0088(11) 0.0015(10)
C17 0.0162(10) 0.0439(15) 0.0400(13) -0.0046(11) 0.0011(9) -0.0051(10)
C18 0.0188(9) 0.0191(10) 0.0128(8) -0.0018(7) -0.0012(7) 0.0045(8)
C19 0.0222(10) 0.0224(10) 0.0174(9) 0.0019(8) -0.0008(8) 0.0016(8)
C20 0.0350(12) 0.0375(13) 0.0163(10) 0.0063(9) -0.0056(9) -0.0015(10)
C21 0.0376(13) 0.0426(14) 0.0177(10) -0.0005(10) -0.0102(9) -0.0032(11)
C22 0.0274(11) 0.0293(12) 0.0217(10) -0.0019(9) -0.0074(8) -0.0042(9)
C23 0.0217(9) 0.0183(10) 0.0171(9) -0.0021(8) -0.0036(7) 0.0005(8)
C24 0.0297(11) 0.0245(11) 0.0174(9) 0.0074(8) -0.0001(8) -0.0032(9)
C25 0.0239(11) 0.0315(13) 0.0363(12) 0.0070(10) -0.0007(9) -0.0020(9)
C26 0.0367(13) 0.0278(12) 0.0363(13) 0.0128(10) 0.0043(10) 0.0033(10)
C27 0.0277(11) 0.0220(11) 0.0219(10) 0.0008(8) -0.0066(8) -0.0094(9)
C28 0.0517(17) 0.0253(14) 0.0529(17) 0.0094(12) -0.0062(13) 0.0020(12)
C29 0.0351(13) 0.0387(14) 0.0346(13) 0.0074(11) 0.0002(10) -0.0105(11)
C30 0.0208(10) 0.0206(11) 0.0293(11) -0.0046(9) 0.0009(8) 0.0079(8)
C31 0.0201(10) 0.0320(12) 0.0280(11) 0.0063(9) 0.0089(8) 0.0139(9)
C32 0.0150(9) 0.0229(11) 0.0459(13) 0.0010(11) -0.0001(9) 0.0024(9)
C33 0.0209(10) 0.0276(12) 0.0288(11) -0.0040(9) -0.0077(8) 0.0109(9)
C34 0.0211(10) 0.0189(11) 0.0302(11) 0.0063(9) 0.0018(9) 0.0086(8)
C35 0.0174(9) 0.0156(11) 0.0195(9) 0.0014(7) 0.0018(7) -0.0013(8)
C36 0.0267(12) 0.0235(13) 0.090(2) -0.0026(14) -0.0106(13) -0.0065(10)
C37 0.0333(12) 0.0173(11) 0.0386(13) -0.0031(9) -0.0003(10) 0.0007(9)
C38 0.089(2) 0.0247(13) 0.0404(15) 0.0026(12) 0.0243(16) -0.0142(15)
C39 0.0251(10) 0.0198(10) 0.0142(9) 0.0020(7) 0.0022(7) -0.0045(8)
C40 0.0150(9) 0.0112(9) 0.0158(9) 0.0016(7) 0.0024(7) 0.0008(7)
C41 0.0142(9) 0.0140(9) 0.0172(9) 0.0002(7) -0.0009(7) -0.0027(7)
C42 0.0154(9) 0.0135(9) 0.0129(8) -0.0011(7) -0.0022(7) 0.0026(7)
C43 0.0201(9) 0.0197(10) 0.0130(8) -0.0027(7) -0.0010(7) -0.0042(8)
C44 0.0193(9) 0.0148(9) 0.0138(8) 0.0010(7) -0.0016(7) -0.0022(8)
C45 0.0254(10) 0.0180(10) 0.0156(9) 0.0002(7) -0.0014(8) -0.0010(8)
C46 0.0294(11) 0.0271(11) 0.0157(9) -0.0024(8) 0.0002(8) -0.0038(9)
C47 0.0255(11) 0.0370(13) 0.0143(9) 0.0018(8) -0.0055(8) -0.0058(9)
C48 0.0198(9) 0.0292(11) 0.0212(10) 0.0052(9) -0.0035(8) 0.0006(9)
C49 0.0179(9) 0.0200(10) 0.0176(9) -0.0004(8) -0.0010(7) -0.0035(8)
C50 0.0419(13) 0.0234(11) 0.0149(9) -0.0033(8) -0.0009(9) 0.0109(10)
C51 0.0315(12) 0.0290(12) 0.0326(12) -0.0103(10) -0.0037(9) 0.0076(10)
C52 0.0604(17) 0.0235(12) 0.0329(13) -0.0021(10) 0.0182(12) 0.0040(12)
C53 0.0215(10) 0.0223(11) 0.0213(10) 0.0003(8) -0.0029(8) 0.0040(8)
C54 0.0359(13) 0.0246(12) 0.0412(14) -0.0070(10) -0.0029(10) 0.0021(10)
C55 0.0231(11) 0.0474(15) 0.0288(12) -0.0018(11) -0.0025(9) 0.0120(10)
C56 0.0171(9) 0.0208(10) 0.0136(8) -0.0004(7) 0.0013(7) -0.0029(8)
C57 0.0199(9) 0.0257(11) 0.0168(9) 0.0028(8) 0.0026(7) -0.0005(8)
C58 0.0342(12) 0.0411(14) 0.0218(10) 0.0113(10) 0.0102(9) 0.0084(11)
C59 0.0382(13) 0.0497(16) 0.0225(11) 0.0070(11) 0.0159(10) 0.0093(12)
C60 0.0267(11) 0.0352(13) 0.0272(11) 0.0010(10) 0.0098(9) 0.0106(10)
C61 0.0178(9) 0.0224(11) 0.0196(9) -0.0018(8) 0.0031(7) 0.0008(8)
C62 0.0261(10) 0.0225(10) 0.0170(9) 0.0059(7) 0.0048(7) 0.0034(8)
C63 0.0218(11) 0.0281(12) 0.0440(14) 0.0096(10) 0.0046(10) 0.0005(9)
C64 0.0326(11) 0.0251(11) 0.0217(10) 0.0061(8) -0.0013(8) -0.0033(9)
C65 0.0180(9) 0.0220(11) 0.0218(10) 0.0000(8) 0.0048(7) 0.0036(8)
C66 0.0269(11) 0.0220(11) 0.0382(13) -0.0037(9) 0.0050(9) 0.0015(9)
C67 0.0261(11) 0.0269(12) 0.0283(11) -0.0017(9) -0.0017(9) 0.0050(9)
C68 0.0204(10) 0.0169(11) 0.0268(11) -0.0021(8) 0.0000(8) -0.0061(8)
C69 0.0207(10) 0.0239(11) 0.0232(10) -0.0012(8) -0.0043(8) -0.0089(8)
C70 0.0144(9) 0.0225(10) 0.0347(11) -0.0011(10) -0.0038(8) -0.0041(8)
C71 0.0169(9) 0.0264(11) 0.0304(11) -0.0045(9) 0.0068(8) -0.0078(8)
C72 0.0214(10) 0.0218(11) 0.0270(11) 0.0045(9) -0.0007(8) -0.0108(8)
C73 0.0171(9) 0.0131(10) 0.0190(9) 0.0025(7) 0.0022(7) 0.0006(7)
C74 0.0322(14) 0.0279(14) 0.094(2) 0.0066(15) -0.0240(15) 0.0055(11)
C75 0.093(3) 0.0266(14) 0.0407(16) 0.0011(12) 0.0322(16) 0.0121(15)
C76 0.0368(13) 0.0166(11) 0.0364(13) 0.0047(9) 0.0033(10) -0.0015(10)
N1 0.0131(7) 0.0141(8) 0.0133(7) -0.0002(6) 0.0014(6) -0.0008(6)
N2 0.0146(7) 0.0142(8) 0.0120(7) 0.0014(6) 0.0000(6) -0.0002(6)
N3 0.0152(7) 0.0130(8) 0.0133(7) 0.0007(6) -0.0010(6) -0.0005(7)
N4 0.0123(7) 0.0156(8) 0.0134(7) 0.0011(6) 0.0011(6) 0.0003(6)
Si1 0.0219(3) 0.0128(3) 0.0292(3) 0.0002(2) 0.0032(2) -0.0022(2)
Si2 0.0230(3) 0.0142(3) 0.0262(3) 0.0009(2) 0.0038(2) 0.0030(2)
Cr1 0.01245(14) 0.01147(15) 0.01491(14) -0.00007(12) 0.00078(11) 0.00170(11)
Cr2 0.01294(14) 0.01212(15) 0.01371(14) 0.00011(11) 0.00065(11) -0.00213(11)

loop_
_atom_type_symbol
_atom_type_description
_atom_type_scat_dispersion_real
_atom_type_scat_dispersion_imag
_atom_type_scat_source
C C 0.0033 0.0016 'International Tables Vol C Tables 4.2.6.8 and 6.1.1.4'
H H 0.0000 0.0000 'International Tables Vol C Tables 4.2.6.8 and 6.1.1.4'
N N 0.0061 0.0033 'International Tables Vol C Tables 4.2.6.8 and 6.1.1.4'
Si Si 0.0817 0.0704 'International Tables Vol C Tables 4.2.6.8 and 6.1.1.4'
Cr Cr 0.3209 0.6236 'International Tables Vol C Tables 4.2.6.8 and 6.1.1.4'

loop_
_geom_angle_atom_site_label_1
_geom_angle_atom_site_label_2
_geom_angle_atom_site_label_3
_geom_angle
C2 C1 H1A 109.5
C2 C1 H1B 109.5
H1A C1 H1B 109.5
C2 C1 H1C 109.5
H1A C1 H1C 109.5
H1B C1 H1C 109.5
N1 C2 C3 124.15(18)
N1 C2 C1 120.77(17)
C3 C2 C1 115.07(17)
C2 C3 C4 128.13(19)
C2 C3 H3 115.9
C4 C3 H3 115.9
N2 C4 C3 124.02(18)
N2 C4 C5 120.91(17)
C3 C4 C5 115.04(17)
C4 C5 H5A 109.5
C4 C5 H5B 109.5
H5A C5 H5B 109.5
C4 C5 H5C 109.5
H5A C5 H5C 109.5
H5B C5 H5C 109.5
C11 C6 C7 120.22(18)
C11 C6 N1 118.61(18)
C7 C6 N1 121.16(18)
C8 C7 C6 118.64(19)
C8 C7 C12 117.80(19)
C6 C7 C12 123.56(18)
C9 C8 C7 121.5(2)
C9 C8 H8 119.2
C7 C8 H8 119.2
C10 C9 C8 119.42(19)
C10 C9 H9 120.3
C8 C9 H9 120.3
C9 C10 C11 121.5(2)
C9 C10 H10 119.2
C11 C10 H10 119.2
C10 C11 C6 118.67(19)
C10 C11 C15 118.89(19)
C6 C11 C15 122.42(18)
C7 C12 C14 109.7(2)
C7 C12 C13 112.9(2)
C14 C12 C13 109.84(19)
C7 C12 H12 108.1
C14 C12 H12 108.1
C13 C12 H12 108.1
C12 C13 H13A 109.5
C12 C13 H13B 109.5
H13A C13 H13B 109.5
C12 C13 H13C 109.5
H13A C13 H13C 109.5
H13B C13 H13C 109.5
C12 C14 H14A 109.5
C12 C14 H14B 109.5
H14A C14 H14B 109.5
C12 C14 H14C 109.5
H14A C14 H14C 109.5
H14B C14 H14C 109.5
C11 C15 C16 111.37(18)
C11 C15 C17 112.39(19)
C16 C15 C17 110.3(2)
C11 C15 H15 107.5
C16 C15 H15 107.5
C17 C15 H15 107.5
C15 C16 H16A 109.5
C15 C16 H16B 109.5
H16A C16 H16B 109.5
C15 C16 H16C 109.5
H16A C16 H16C 109.5
H16B C16 H16C 109.5
C15 C17 H17A 109.5
C15 C17 H17B 109.5
H17A C17 H17B 109.5
C15 C17 H17C 109.5
H17A C17 H17C 109.5
H17B C17 H17C 109.5
C23 C18 C19 120.24(18)
C23 C18 N2 119.18(18)
C19 C18 N2 120.57(19)
C20 C19 C18 118.1(2)
C20 C19 C24 118.79(19)
C18 C19 C24 123.06(18)
C21 C20 C19 122.0(2)
C21 C20 H20 119.0
C19 C20 H20 119.0
C20 C21 C22 119.6(2)
C20 C21 H21 120.2
C22 C21 H21 120.2
C21 C22 C23 121.1(2)
C21 C22 H22 119.4
C23 C22 H22 119.4
C22 C23 C18 118.8(2)
C22 C23 C27 118.1(2)
C18 C23 C27 123.13(18)
C19 C24 C25 110.77(19)
C19 C24 C26 111.53(19)
C25 C24 C26 110.53(18)
C19 C24 H24 108.0
C25 C24 H24 108.0
C26 C24 H24 108.0
C24 C25 H25A 109.5
C24 C25 H25B 109.5
H25A C25 H25B 109.5
C24 C25 H25C 109.5
H25A C25 H25C 109.5
H25B C25 H25C 109.5
C24 C26 H26A 109.5
C24 C26 H26B 109.5
H26A C26 H26B 109.5
C24 C26 H26C 109.5
H26A C26 H26C 109.5
H26B C26 H26C 109.5
C23 C27 C29 111.54(19)
C23 C27 C28 112.0(2)
C29 C27 C28 108.8(2)
C23 C27 H27 108.1
C29 C27 H27 108.1
C28 C27 H27 108.1
C27 C28 H28A 109.5
C27 C28 H28B 109.5
H28A C28 H28B 109.5
C27 C28 H28C 109.5
H28A C28 H28C 109.5
H28B C28 H28C 109.5
C27 C29 H29A 109.5
C27 C29 H29B 109.5
H29A C29 H29B 109.5
C27 C29 H29C 109.5
H29A C29 H29C 109.5
H29B C29 H29C 109.5
C31 C30 C34 107.5(2)
C31 C30 Cr1 73.50(13)
C34 C30 Cr1 71.58(12)
C31 C30 H30 126.2
C34 C30 H30 126.2
Cr1 C30 H30 120.5
C30 C31 C32 108.3(2)
C30 C31 Cr1 70.78(12)
C32 C31 Cr1 72.87(12)
C30 C31 H31 125.9
C32 C31 H31 125.9
Cr1 C31 H31 122.2
C33 C32 C31 107.9(2)
C33 C32 Cr1 71.62(12)
C31 C32 Cr1 71.69(12)
C33 C32 H32 126.1
C31 C32 H32 126.1
Cr1 C32 H32 122.3
C34 C33 C32 107.9(2)
C34 C33 Cr1 70.56(12)
C32 C33 Cr1 72.97(12)
C34 C33 H33 126.0
C32 C33 H33 126.0
Cr1 C33 H33 122.1
C33 C34 C30 108.4(2)
C33 C34 Cr1 73.73(13)
C30 C34 Cr1 72.19(13)
C33 C34 H34 125.8
C30 C34 H34 125.8
Cr1 C34 H34 120.1
Si1 C35 Cr1 135.71(11)
Si1 C35 H35A 103.2
Cr1 C35 H35A 103.2
Si1 C35 H35B 103.2
Cr1 C35 H35B 103.2
H35A C35 H35B 105.2
Si1 C36 H36A 109.5
Si1 C36 H36B 109.5
H36A C36 H36B 109.5
Si1 C36 H36C 109.5
H36A C36 H36C 109.5
H36B C36 H36C 109.5
Si1 C37 H37A 109.5
Si1 C37 H37B 109.5
H37A C37 H37B 109.5
Si1 C37 H37C 109.5
H37A C37 H37C 109.5
H37B C37 H37C 109.5
Si1 C38 H38A 109.5
Si1 C38 H38B 109.5
H38A C38 H38B 109.5
Si1 C38 H38C 109.5
H38A C38 H38C 109.5
H38B C38 H38C 109.5
C40 C39 H39A 109.5
C40 C39 H39B 109.5
H39A C39 H39B 109.5
C40 C39 H39C 109.5
H39A C39 H39C 109.5
H39B C39 H39C 109.5
N3 C40 C41 124.15(18)
N3 C40 C39 120.40(17)
C41 C40 C39 115.44(17)
C40 C41 C42 127.95(18)
C40 C41 H41 116.0
C42 C41 H41 116.0
N4 C42 C41 124.48(18)
N4 C42 C43 120.81(17)
C41 C42 C43 114.63(17)
C42 C43 H43A 109.5
C42 C43 H43B 109.5
H43A C43 H43B 109.5
C42 C43 H43C 109.5
H43A C43 H43C 109.5
H43B C43 H43C 109.5
C45 C44 C49 120.63(18)
C45 C44 N3 121.06(18)
C49 C44 N3 118.31(17)
C46 C45 C44 118.12(19)
C46 C45 C50 117.34(19)
C44 C45 C50 124.53(18)
C47 C46 C45 121.8(2)
C47 C46 H46 119.1
C45 C46 H46 119.1
C46 C47 C48 119.50(19)
C46 C47 H47 120.2
C48 C47 H47 120.2
C47 C48 C49 121.5(2)
C47 C48 H48 119.3
C49 C48 H48 119.3
C48 C49 C44 118.36(19)
C48 C49 C53 118.9(2)
C44 C49 C53 122.72(18)
C45 C50 C51 111.99(19)
C45 C50 C52 110.5(2)
C51 C50 C52 109.66(19)
C45 C50 H50 108.2
C51 C50 H50 108.2
C52 C50 H50 108.2
C50 C51 H51A 109.5
C50 C51 H51B 109.5
H51A C51 H51B 109.5
C50 C51 H51C 109.5
H51A C51 H51C 109.5
H51B C51 H51C 109.5
C50 C52 H52A 109.5
C50 C52 H52B 109.5
H52A C52 H52B 109.5
C50 C52 H52C 109.5
H52A C52 H52C 109.5
H52B C52 H52C 109.5
C49 C53 C55 111.99(18)
C49 C53 C54 112.11(19)
C55 C53 C54 109.2(2)
C49 C53 H53 107.8
C55 C53 H53 107.8
C54 C53 H53 107.8
C53 C54 H54A 109.5
C53 C54 H54B 109.5
H54A C54 H54B 109.5
C53 C54 H54C 109.5
H54A C54 H54C 109.5
H54B C54 H54C 109.5
C53 C55 H55A 109.5
C53 C55 H55B 109.5
H55A C55 H55B 109.5
C53 C55 H55C 109.5
H55A C55 H55C 109.5
H55B C55 H55C 109.5
C61 C56 C57 120.80(18)
C61 C56 N4 119.18(18)
C57 C56 N4 120.01(18)
C58 C57 C56 118.0(2)
C58 C57 C62 118.97(19)
C56 C57 C62 122.91(17)
C59 C58 C57 121.6(2)
C59 C58 H58 119.2
C57 C58 H58 119.2
C60 C59 C58 119.8(2)
C60 C59 H59 120.1
C58 C59 H59 120.1
C59 C60 C61 121.5(2)
C59 C60 H60 119.3
C61 C60 H60 119.3
C60 C61 C56 118.3(2)
C60 C61 C65 117.84(19)
C56 C61 C65 123.80(18)
C57 C62 C64 113.28(17)
C57 C62 C63 109.84(18)
C64 C62 C63 109.77(18)
C57 C62 H62 107.9
C64 C62 H62 107.9
C63 C62 H62 107.9
C62 C63 H63A 109.5
C62 C63 H63B 109.5
H63A C63 H63B 109.5
C62 C63 H63C 109.5
H63A C63 H63C 109.5
H63B C63 H63C 109.5
C62 C64 H64A 109.5
C62 C64 H64B 109.5
H64A C64 H64B 109.5
C62 C64 H64C 109.5
H64A C64 H64C 109.5
H64B C64 H64C 109.5
C61 C65 C66 112.70(18)
C61 C65 C67 109.92(18)
C66 C65 C67 108.96(18)
C61 C65 H65 108.4
C66 C65 H65 108.4
C67 C65 H65 108.4
C65 C66 H66A 109.5
C65 C66 H66B 109.5
H66A C66 H66B 109.5
C65 C66 H66C 109.5
H66A C66 H66C 109.5
H66B C66 H66C 109.5
C65 C67 H67A 109.5
C65 C67 H67B 109.5
H67A C67 H67B 109.5
C65 C67 H67C 109.5
H67A C67 H67C 109.5
H67B C67 H67C 109.5
C69 C68 C72 107.7(2)
C69 C68 Cr2 73.10(12)
C72 C68 Cr2 71.32(12)
C69 C68 H68 126.2
C72 C68 H68 126.2
Cr2 C68 H68 121.2
C68 C69 C70 108.4(2)
C68 C69 Cr2 71.16(12)
C70 C69 Cr2 73.27(12)
C68 C69 H69 125.8
C70 C69 H69 125.8
Cr2 C69 H69 121.5
C71 C70 C69 107.7(2)
C71 C70 Cr2 71.72(12)
C69 C70 Cr2 71.03(11)
C71 C70 H70 126.2
C69 C70 H70 126.2
Cr2 C70 H70 122.8
C70 C71 C72 108.6(2)
C70 C71 Cr2 73.13(12)
C72 C71 Cr2 70.22(12)
C70 C71 H71 125.7
C72 C71 H71 125.7
Cr2 C71 H71 122.6
C71 C72 C68 107.6(2)
C71 C72 Cr2 73.84(13)
C68 C72 Cr2 72.15(12)
C71 C72 H72 126.2
C68 C72 H72 126.2
Cr2 C72 H72 119.7
Si2 C73 Cr2 134.71(11)
Si2 C73 H73A 103.5
Cr2 C73 H73A 103.5
Si2 C73 H73B 103.5
Cr2 C73 H73B 103.5
H73A C73 H73B 105.3
Si2 C74 H74A 109.5
Si2 C74 H74B 109.5
H74A C74 H74B 109.5
Si2 C74 H74C 109.5
H74A C74 H74C 109.5
H74B C74 H74C 109.5
Si2 C75 H75A 109.5
Si2 C75 H75B 109.5
H75A C75 H75B 109.5
Si2 C75 H75C 109.5
H75A C75 H75C 109.5
H75B C75 H75C 109.5
Si2 C76 H76A 109.5
Si2 C76 H76B 109.5
H76A C76 H76B 109.5
Si2 C76 H76C 109.5
H76A C76 H76C 109.5
H76B C76 H76C 109.5
C2 N1 C6 116.82(16)
C2 N1 Cr1 119.21(13)
C6 N1 Cr1 123.81(13)
C4 N2 C18 115.86(16)
C4 N2 Cr1 119.13(13)
C18 N2 Cr1 124.98(13)
C40 N3 C44 116.93(16)
C40 N3 Cr2 118.55(13)
C44 N3 Cr2 124.34(13)
C42 N4 C56 116.73(16)
C42 N4 Cr2 118.98(13)
C56 N4 Cr2 124.30(13)
C35 Si1 C38 112.10(12)
C35 Si1 C37 118.70(10)
C38 Si1 C37 105.01(13)
C35 Si1 C36 108.89(12)
C38 Si1 C36 107.03(16)
C37 Si1 C36 104.30(13)
C73 Si2 C74 109.71(12)
C73 Si2 C76 118.19(10)
C74 Si2 C76 105.07(14)
C73 Si2 C75 111.94(12)
C74 Si2 C75 106.67(17)
C76 Si2 C75 104.46(13)
N2 Cr1 N1 91.44(7)
N2 Cr1 C35 94.11(7)
N1 Cr1 C35 92.71(7)
N2 Cr1 C34 117.02(8)
N1 Cr1 C34 149.96(8)
C35 Cr1 C34 94.50(8)
N2 Cr1 C30 151.76(8)
N1 Cr1 C30 113.92(8)
C35 Cr1 C30 96.75(8)
C34 Cr1 C30 36.22(8)
N2 Cr1 C33 92.67(7)
N1 Cr1 C33 142.49(8)
C35 Cr1 C33 124.09(9)
C34 Cr1 C33 35.70(9)
C30 Cr1 C33 59.77(8)
N2 Cr1 C31 136.44(8)
N1 Cr1 C31 93.64(7)
C35 Cr1 C31 128.73(9)
C34 Cr1 C31 59.56(8)
C30 Cr1 C31 35.72(9)
C33 Cr1 C31 59.15(8)
N2 Cr1 C32 102.36(8)
N1 Cr1 C32 107.53(8)
C35 Cr1 C32 153.31(9)
C34 Cr1 C32 59.35(9)
C30 Cr1 C32 59.49(9)
C33 Cr1 C32 35.41(8)
C31 Cr1 C32 35.44(9)
N3 Cr2 N4 91.98(7)
N3 Cr2 C73 94.40(7)
N4 Cr2 C73 92.73(7)
N3 Cr2 C72 153.82(7)
N4 Cr2 C72 109.19(8)
C73 Cr2 C72 99.63(8)
N3 Cr2 C68 121.14(7)
N4 Cr2 C68 145.70(7)
C73 Cr2 C68 93.26(8)
C72 Cr2 C68 36.53(8)
N3 Cr2 C69 93.82(7)
N4 Cr2 C69 145.65(7)
C73 Cr2 C69 120.47(8)
C72 Cr2 C69 60.00(8)
C68 Cr2 C69 35.75(8)
N3 Cr2 C71 131.62(8)
N4 Cr2 C71 92.42(7)
C73 Cr2 C71 133.43(8)
C72 Cr2 C71 35.94(9)
C68 Cr2 C71 59.84(8)
C69 Cr2 C71 59.17(8)
N3 Cr2 C70 99.27(7)
N4 Cr2 C70 109.96(7)
C73 Cr2 C70 152.89(8)
C72 Cr2 C70 59.64(8)
C68 Cr2 C70 59.64(8)
C69 Cr2 C70 35.69(8)
C71 Cr2 C70 35.14(8)

loop_
_geom_bond_atom_site_label_1
_geom_bond_atom_site_label_2
_geom_bond_distance
C1 C2 1.516(3)
C1 H1A 0.9800
C1 H1B 0.9800
C1 H1C 0.9800
C2 N1 1.329(3)
C2 C3 1.399(3)
C3 C4 1.400(3)
C3 H3 0.9500
C4 N2 1.334(3)
C4 C5 1.513(3)
C5 H5A 0.9800
C5 H5B 0.9800
C5 H5C 0.9800
C6 C11 1.405(3)
C6 C7 1.407(3)
C6 N1 1.452(2)
C7 C8 1.396(3)
C7 C12 1.514(3)
C8 C9 1.378(3)
C8 H8 0.9500
C9 C10 1.376(3)
C9 H9 0.9500
C10 C11 1.397(3)
C10 H10 0.9500
C11 C15 1.515(3)
C12 C14 1.528(4)
C12 C13 1.533(3)
C12 H12 1.0000
C13 H13A 0.9800
C13 H13B 0.9800
C13 H13C 0.9800
C14 H14A 0.9800
C14 H14B 0.9800
C14 H14C 0.9800
C15 C16 1.517(3)
C15 C17 1.527(3)
C15 H15 1.0000
C16 H16A 0.9800
C16 H16B 0.9800
C16 H16C 0.9800
C17 H17A 0.9800
C17 H17B 0.9800
C17 H17C 0.9800
C18 C23 1.408(3)
C18 C19 1.410(3)
C18 N2 1.451(2)
C19 C20 1.396(3)
C19 C24 1.520(3)
C20 C21 1.371(4)
C20 H20 0.9500
C21 C22 1.377(3)
C21 H21 0.9500
C22 C23 1.399(3)
C22 H22 0.9500
C23 C27 1.514(3)
C24 C25 1.523(3)
C24 C26 1.532(3)
C24 H24 1.0000
C25 H25A 0.9800
C25 H25B 0.9800
C25 H25C 0.9800
C26 H26A 0.9800
C26 H26B 0.9800
C26 H26C 0.9800
C27 C29 1.530(3)
C27 C28 1.530(4)
C27 H27 1.0000
C28 H28A 0.9800
C28 H28B 0.9800
C28 H28C 0.9800
C29 H29A 0.9800
C29 H29B 0.9800
C29 H29C 0.9800
C30 C31 1.404(3)
C30 C34 1.409(3)
C30 Cr1 2.270(2)
C30 H30 0.9500
C31 C32 1.408(3)
C31 Cr1 2.305(2)
C31 H31 0.9500
C32 C33 1.406(3)
C32 Cr1 2.321(2)
C32 H32 0.9500
C33 C34 1.400(3)
C33 Cr1 2.303(2)
C33 H33 0.9500
C34 Cr1 2.263(2)
C34 H34 0.9500
C35 Si1 1.863(2)
C35 Cr1 2.111(2)
C35 H35A 0.9900
C35 H35B 0.9900
C36 Si1 1.878(3)
C36 H36A 0.9800
C36 H36B 0.9800
C36 H36C 0.9800
C37 Si1 1.870(3)
C37 H37A 0.9800
C37 H37B 0.9800
C37 H37C 0.9800
C38 Si1 1.866(3)
C38 H38A 0.9800
C38 H38B 0.9800
C38 H38C 0.9800
C39 C40 1.517(3)
C39 H39A 0.9800
C39 H39B 0.9800
C39 H39C 0.9800
C40 N3 1.333(3)
C40 C41 1.397(3)
C41 C42 1.408(3)
C41 H41 0.9500
C42 N4 1.326(3)
C42 C43 1.518(3)
C43 H43A 0.9800
C43 H43B 0.9800
C43 H43C 0.9800
C44 C45 1.404(3)
C44 C49 1.406(3)
C44 N3 1.454(2)
C45 C46 1.401(3)
C45 C50 1.517(3)
C46 C47 1.367(3)
C46 H46 0.9500
C47 C48 1.380(3)
C47 H47 0.9500
C48 C49 1.396(3)
C48 H48 0.9500
C49 C53 1.520(3)
C50 C51 1.527(3)
C50 C52 1.528(3)
C50 H50 1.0000
C51 H51A 0.9800
C51 H51B 0.9800
C51 H51C 0.9800
C52 H52A 0.9800
C52 H52B 0.9800
C52 H52C 0.9800
C53 C55 1.530(3)
C53 C54 1.535(3)
C53 H53 1.0000
C54 H54A 0.9800
C54 H54B 0.9800
C54 H54C 0.9800
C55 H55A 0.9800
C55 H55B 0.9800
C55 H55C 0.9800
C56 C61 1.406(3)
C56 C57 1.409(3)
C56 N4 1.455(2)
C57 C58 1.400(3)
C57 C62 1.512(3)
C58 C59 1.375(3)
C58 H58 0.9500
C59 C60 1.373(3)
C59 H59 0.9500
C60 C61 1.398(3)
C60 H60 0.9500
C61 C65 1.513(3)
C62 C64 1.533(3)
C62 C63 1.537(3)
C62 H62 1.0000
C63 H63A 0.9800
C63 H63B 0.9800
C63 H63C 0.9800
C64 H64A 0.9800
C64 H64B 0.9800
C64 H64C 0.9800
C65 C66 1.533(3)
C65 C67 1.536(3)
C65 H65 1.0000
C66 H66A 0.9800
C66 H66B 0.9800
C66 H66C 0.9800
C67 H67A 0.9800
C67 H67B 0.9800
C67 H67C 0.9800
C68 C69 1.402(3)
C68 C72 1.421(3)
C68 Cr2 2.272(2)
C68 H68 0.9500
C69 C70 1.417(3)
C69 Cr2 2.297(2)
C69 H69 0.9500
C70 C71 1.399(3)
C70 Cr2 2.326(2)
C70 H70 0.9500
C71 C72 1.410(3)
C71 Cr2 2.308(2)
C71 H71 0.9500
C72 Cr2 2.261(2)
C72 H72 0.9500
C73 Si2 1.861(2)
C73 Cr2 2.118(2)
C73 H73A 0.9900
C73 H73B 0.9900
C74 Si2 1.867(3)
C74 H74A 0.9800
C74 H74B 0.9800
C74 H74C 0.9800
C75 Si2 1.873(3)
C75 H75A 0.9800
C75 H75B 0.9800
C75 H75C 0.9800
C76 Si2 1.873(2)
C76 H76A 0.9800
C76 H76B 0.9800
C76 H76C 0.9800
N1 Cr1 2.0572(17)
N2 Cr1 2.0411(17)
N3 Cr2 2.0400(17)
N4 Cr2 2.0519(17)

loop_
_geom_torsion_atom_site_label_1
_geom_torsion_atom_site_label_2
_geom_torsion_atom_site_label_3
_geom_torsion_atom_site_label_4
_geom_torsion
N1 C2 C3 C4 -17.3(3)
C1 C2 C3 C4 161.4(2)
C2 C3 C4 N2 15.6(3)
C2 C3 C4 C5 -162.4(2)
C11 C6 C7 C8 0.3(3)
N1 C6 C7 C8 -178.97(19)
C11 C6 C7 C12 -179.3(2)
N1 C6 C7 C12 1.4(3)
C6 C7 C8 C9 0.7(3)
C12 C7 C8 C9 -179.7(2)
C7 C8 C9 C10 -0.8(3)
C8 C9 C10 C11 0.0(3)
C9 C10 C11 C6 1.0(3)
C9 C10 C11 C15 179.7(2)
C7 C6 C11 C10 -1.1(3)
N1 C6 C11 C10 178.18(18)
C7 C6 C11 C15 -179.8(2)
N1 C6 C11 C15 -0.5(3)
C8 C7 C12 C14 -68.2(3)
C6 C7 C12 C14 111.4(2)
C8 C7 C12 C13 54.6(3)
C6 C7 C12 C13 -125.8(2)
C10 C11 C15 C16 -81.8(3)
C6 C11 C15 C16 96.9(2)
C10 C11 C15 C17 42.6(3)
C6 C11 C15 C17 -138.7(2)
C23 C18 C19 C20 -2.7(3)
N2 C18 C19 C20 175.9(2)
C23 C18 C19 C24 178.1(2)
N2 C18 C19 C24 -3.3(3)
C18 C19 C20 C21 1.0(4)
C24 C19 C20 C21 -179.7(2)
C19 C20 C21 C22 1.2(4)
C20 C21 C22 C23 -1.7(4)
C21 C22 C23 C18 0.0(3)
C21 C22 C23 C27 179.6(2)
C19 C18 C23 C22 2.2(3)
N2 C18 C23 C22 -176.47(19)
C19 C18 C23 C27 -177.4(2)
N2 C18 C23 C27 3.9(3)
C20 C19 C24 C25 -76.3(3)
C18 C19 C24 C25 102.9(2)
C20 C19 C24 C26 47.3(3)
C18 C19 C24 C26 -133.5(2)
C22 C23 C27 C29 -55.6(3)
C18 C23 C27 C29 124.0(2)
C22 C23 C27 C28 66.6(3)
C18 C23 C27 C28 -113.8(2)
C34 C30 C31 C32 0.3(2)
Cr1 C30 C31 C32 -63.68(15)
C34 C30 C31 Cr1 63.95(15)
C30 C31 C32 C33 -0.6(2)
Cr1 C31 C32 C33 -62.90(15)
C30 C31 C32 Cr1 62.33(15)
C31 C32 C33 C34 0.6(2)
Cr1 C32 C33 C34 -62.30(15)
C31 C32 C33 Cr1 62.95(15)
C32 C33 C34 C30 -0.5(2)
Cr1 C33 C34 C30 -64.34(15)
C32 C33 C34 Cr1 63.86(15)
C31 C30 C34 C33 0.1(2)
Cr1 C30 C34 C33 65.35(15)
C31 C30 C34 Cr1 -65.22(15)
N3 C40 C41 C42 -13.8(3)
C39 C40 C41 C42 165.3(2)
C40 C41 C42 N4 18.4(3)
C40 C41 C42 C43 -158.4(2)
C49 C44 C45 C46 2.6(3)
N3 C44 C45 C46 -177.46(19)
C49 C44 C45 C50 -176.6(2)
N3 C44 C45 C50 3.3(3)
C44 C45 C46 C47 -0.4(3)
C50 C45 C46 C47 178.8(2)
C45 C46 C47 C48 -1.3(3)
C46 C47 C48 C49 0.9(3)
C47 C48 C49 C44 1.2(3)
C47 C48 C49 C53 179.7(2)
C45 C44 C49 C48 -3.0(3)
N3 C44 C49 C48 177.05(19)
C45 C44 C49 C53 178.6(2)
N3 C44 C49 C53 -1.3(3)
C46 C45 C50 C51 60.9(3)
C44 C45 C50 C51 -119.9(2)
C46 C45 C50 C52 -61.7(3)
C44 C45 C50 C52 117.5(2)
C48 C49 C53 C55 35.9(3)
C44 C49 C53 C55 -145.7(2)
C48 C49 C53 C54 -87.2(2)
C44 C49 C53 C54 91.2(3)
C61 C56 C57 C58 -0.6(3)
N4 C56 C57 C58 178.8(2)
C61 C56 C57 C62 -176.29(19)
N4 C56 C57 C62 3.2(3)
C56 C57 C58 C59 0.2(4)
C62 C57 C58 C59 176.0(2)
C57 C58 C59 C60 0.4(4)
C58 C59 C60 C61 -0.7(4)
C59 C60 C61 C56 0.2(4)
C59 C60 C61 C65 178.5(2)
C57 C56 C61 C60 0.4(3)
N4 C56 C61 C60 -179.0(2)
C57 C56 C61 C65 -177.75(19)
N4 C56 C61 C65 2.8(3)
C58 C57 C62 C64 38.1(3)
C56 C57 C62 C64 -146.3(2)
C58 C57 C62 C63 -85.0(3)
C56 C57 C62 C63 90.6(2)
C60 C61 C65 C66 53.3(3)
C56 C61 C65 C66 -128.5(2)
C60 C61 C65 C67 -68.5(3)
C56 C61 C65 C67 109.7(2)
C72 C68 C69 C70 -0.9(2)
Cr2 C68 C69 C70 -64.27(15)
C72 C68 C69 Cr2 63.37(15)
C68 C69 C70 C71 0.1(2)
Cr2 C69 C70 C71 -62.78(15)
C68 C69 C70 Cr2 62.90(15)
C69 C70 C71 C72 0.7(2)
Cr2 C70 C71 C72 -61.62(15)
C69 C70 C71 Cr2 62.33(14)
C70 C71 C72 C68 -1.3(2)
Cr2 C71 C72 C68 -64.74(15)
C70 C71 C72 Cr2 63.48(15)
C69 C68 C72 C71 1.3(2)
Cr2 C68 C72 C71 65.86(15)
C69 C68 C72 Cr2 -64.54(15)
C3 C2 N1 C6 170.00(19)
C1 C2 N1 C6 -8.6(3)
C3 C2 N1 Cr1 -14.5(3)
C1 C2 N1 Cr1 166.88(14)
C11 C6 N1 C2 -94.4(2)
C7 C6 N1 C2 84.9(2)
C11 C6 N1 Cr1 90.3(2)
C7 C6 N1 Cr1 -90.4(2)
C3 C4 N2 C18 -164.59(19)
C5 C4 N2 C18 13.2(3)
C3 C4 N2 Cr1 17.6(3)
C5 C4 N2 Cr1 -164.53(15)
C23 C18 N2 C4 78.9(2)
C19 C18 N2 C4 -99.8(2)
C23 C18 N2 Cr1 -103.5(2)
C19 C18 N2 Cr1 77.8(2)
C41 C40 N3 C44 164.77(19)
C39 C40 N3 C44 -14.3(3)
C41 C40 N3 Cr2 -19.9(3)
C39 C40 N3 Cr2 161.04(15)
C45 C44 N3 C40 91.6(2)
C49 C44 N3 C40 -88.4(2)
C45 C44 N3 Cr2 -83.4(2)
C49 C44 N3 Cr2 96.5(2)
C41 C42 N4 C56 -168.55(19)
C43 C42 N4 C56 8.0(3)
C41 C42 N4 Cr2 12.1(3)
C43 C42 N4 Cr2 -171.31(14)
C61 C56 N4 C42 74.6(2)
C57 C56 N4 C42 -104.9(2)
C61 C56 N4 Cr2 -106.1(2)
C57 C56 N4 Cr2 74.4(2)
Cr1 C35 Si1 C38 -94.7(2)
Cr1 C35 Si1 C37 28.0(2)
Cr1 C35 Si1 C36 147.04(17)
Cr2 C73 Si2 C74 -146.64(17)
Cr2 C73 Si2 C76 -26.3(2)
Cr2 C73 Si2 C75 95.14(19)
C4 N2 Cr1 N1 -34.67(15)
C18 N2 Cr1 N1 147.77(16)
C4 N2 Cr1 C35 58.16(16)
C18 N2 Cr1 C35 -119.40(16)
C4 N2 Cr1 C34 155.33(14)
C18 N2 Cr1 C34 -22.23(18)
C4 N2 Cr1 C30 170.68(17)
C18 N2 Cr1 C30 -6.9(3)
C4 N2 Cr1 C33 -177.38(16)
C18 N2 Cr1 C33 5.06(17)
C4 N2 Cr1 C31 -131.47(15)
C18 N2 Cr1 C31 51.0(2)
C4 N2 Cr1 C32 -142.97(15)
C18 N2 Cr1 C32 39.47(17)
C2 N1 Cr1 N2 33.25(15)
C6 N1 Cr1 N2 -151.58(15)
C2 N1 Cr1 C35 -60.94(15)
C6 N1 Cr1 C35 114.24(16)
C2 N1 Cr1 C34 -164.76(16)
C6 N1 Cr1 C34 10.4(2)
C2 N1 Cr1 C30 -159.56(15)
C6 N1 Cr1 C30 15.62(18)
C2 N1 Cr1 C33 129.52(16)
C6 N1 Cr1 C33 -55.3(2)
C2 N1 Cr1 C31 169.96(16)
C6 N1 Cr1 C31 -14.86(16)
C2 N1 Cr1 C32 136.69(15)
C6 N1 Cr1 C32 -48.13(17)
Si1 C35 Cr1 N2 135.47(15)
Si1 C35 Cr1 N1 -132.89(15)
Si1 C35 Cr1 C34 17.93(17)
Si1 C35 Cr1 C30 -18.41(17)
Si1 C35 Cr1 C33 39.44(19)
Si1 C35 Cr1 C31 -36.0(2)
Si1 C35 Cr1 C32 7.1(3)
C33 C34 Cr1 N2 51.70(16)
C30 C34 Cr1 N2 167.77(13)
C33 C34 Cr1 N1 -108.01(18)
C30 C34 Cr1 N1 8.1(2)
C33 C34 Cr1 C35 148.64(14)
C30 C34 Cr1 C35 -95.29(14)
C33 C34 Cr1 C30 -116.1(2)
C30 C34 Cr1 C33 116.1(2)
C33 C34 Cr1 C31 -78.38(15)
C30 C34 Cr1 C31 37.69(14)
C33 C34 Cr1 C32 -36.99(14)
C30 C34 Cr1 C32 79.08(15)
C31 C30 Cr1 N2 92.0(2)
C34 C30 Cr1 N2 -23.5(2)
C31 C30 Cr1 N1 -60.13(15)
C34 C30 Cr1 N1 -175.60(13)
C31 C30 Cr1 C35 -156.14(14)
C34 C30 Cr1 C35 88.39(14)
C31 C30 Cr1 C34 115.5(2)
C31 C30 Cr1 C33 78.11(15)
C34 C30 Cr1 C33 -37.36(14)
C34 C30 Cr1 C31 -115.5(2)
C31 C30 Cr1 C32 36.83(13)
C34 C30 Cr1 C32 -78.63(15)
C34 C33 Cr1 N2 -135.58(14)
C32 C33 Cr1 N2 107.71(14)
C34 C33 Cr1 N1 128.56(15)
C32 C33 Cr1 N1 11.9(2)
C34 C33 Cr1 C35 -38.79(17)
C32 C33 Cr1 C35 -155.50(14)
C32 C33 Cr1 C34 -116.7(2)
C34 C33 Cr1 C30 37.91(13)
C32 C33 Cr1 C30 -78.80(15)
C34 C33 Cr1 C31 79.62(15)
C32 C33 Cr1 C31 -37.09(14)
C34 C33 Cr1 C32 116.7(2)
C30 C31 Cr1 N2 -136.66(14)
C32 C31 Cr1 N2 -19.63(19)
C30 C31 Cr1 N1 127.41(14)
C32 C31 Cr1 N1 -115.55(14)
C30 C31 Cr1 C35 30.99(17)
C32 C31 Cr1 C35 148.03(14)
C30 C31 Cr1 C34 -38.23(13)
C32 C31 Cr1 C34 78.80(15)
C32 C31 Cr1 C30 117.0(2)
C30 C31 Cr1 C33 -79.98(15)
C32 C31 Cr1 C33 37.06(14)
C30 C31 Cr1 C32 -117.0(2)
C33 C32 Cr1 N2 -76.95(14)
C31 C32 Cr1 N2 166.29(14)
C33 C32 Cr1 N1 -172.46(13)
C31 C32 Cr1 N1 70.78(15)
C33 C32 Cr1 C35 49.9(3)
C31 C32 Cr1 C35 -66.9(2)
C33 C32 Cr1 C34 37.30(14)
C31 C32 Cr1 C34 -79.46(16)
C33 C32 Cr1 C30 79.64(15)
C31 C32 Cr1 C30 -37.12(14)
C31 C32 Cr1 C33 -116.8(2)
C33 C32 Cr1 C31 116.8(2)
C40 N3 Cr2 N4 35.68(15)
C44 N3 Cr2 N4 -149.32(15)
C40 N3 Cr2 C73 -57.21(16)
C44 N3 Cr2 C73 117.78(16)
C40 N3 Cr2 C72 -179.68(17)
C44 N3 Cr2 C72 -4.7(3)
C40 N3 Cr2 C68 -153.70(14)
C44 N3 Cr2 C68 21.29(19)
C40 N3 Cr2 C69 -178.20(15)
C44 N3 Cr2 C69 -3.20(16)
C40 N3 Cr2 C71 130.68(15)
C44 N3 Cr2 C71 -54.33(19)
C40 N3 Cr2 C70 146.27(15)
C44 N3 Cr2 C70 -38.73(17)
C42 N4 Cr2 N3 -31.98(15)
C56 N4 Cr2 N3 148.73(15)
C42 N4 Cr2 C73 62.52(15)
C56 N4 Cr2 C73 -116.77(16)
C42 N4 Cr2 C72 163.70(15)
C56 N4 Cr2 C72 -15.58(17)
C42 N4 Cr2 C68 162.35(15)
C56 N4 Cr2 C68 -16.9(2)
C42 N4 Cr2 C69 -131.70(16)
C56 N4 Cr2 C69 49.0(2)
C42 N4 Cr2 C71 -163.79(15)
C56 N4 Cr2 C71 16.93(16)
C42 N4 Cr2 C70 -132.59(15)
C56 N4 Cr2 C70 48.12(17)
Si2 C73 Cr2 N3 -140.03(15)
Si2 C73 Cr2 N4 127.77(15)
Si2 C73 Cr2 C72 17.79(16)
Si2 C73 Cr2 C68 -18.44(16)
Si2 C73 Cr2 C69 -42.97(18)
Si2 C73 Cr2 C71 31.8(2)
Si2 C73 Cr2 C70 -19.7(3)
C71 C72 Cr2 N3 -76.1(2)
C68 C72 Cr2 N3 39.0(2)
C71 C72 Cr2 N4 66.18(14)
C68 C72 Cr2 N4 -178.72(13)
C71 C72 Cr2 C73 162.51(13)
C68 C72 Cr2 C73 -82.40(14)
C71 C72 Cr2 C68 -115.10(19)
C71 C72 Cr2 C69 -77.76(14)
C68 C72 Cr2 C69 37.33(13)
C68 C72 Cr2 C71 115.10(19)
C71 C72 Cr2 C70 -36.24(13)
C68 C72 Cr2 C70 78.86(14)
C69 C68 Cr2 N3 -45.09(15)
C72 C68 Cr2 N3 -161.06(13)
C69 C68 Cr2 N4 118.11(15)
C72 C68 Cr2 N4 2.1(2)
C69 C68 Cr2 C73 -142.22(13)
C72 C68 Cr2 C73 101.81(14)
C69 C68 Cr2 C72 116.0(2)
C72 C68 Cr2 C69 -116.0(2)
C69 C68 Cr2 C71 78.03(14)
C72 C68 Cr2 C71 -37.94(13)
C69 C68 Cr2 C70 37.11(13)
C72 C68 Cr2 C70 -78.85(14)
C68 C69 Cr2 N3 142.59(13)
C70 C69 Cr2 N3 -100.59(14)
C68 C69 Cr2 N4 -118.25(16)
C70 C69 Cr2 N4 -1.4(2)
C68 C69 Cr2 C73 45.21(15)
C70 C69 Cr2 C73 162.03(13)
C68 C69 Cr2 C72 -38.16(13)
C70 C69 Cr2 C72 78.66(15)
C70 C69 Cr2 C68 116.82(19)
C68 C69 Cr2 C71 -80.08(15)
C70 C69 Cr2 C71 36.74(13)
C68 C69 Cr2 C70 -116.82(19)
C70 C71 Cr2 N3 27.44(18)
C72 C71 Cr2 N3 145.05(13)
C70 C71 Cr2 N4 122.25(14)
C72 C71 Cr2 N4 -120.14(14)
C70 C71 Cr2 C73 -141.69(14)
C72 C71 Cr2 C73 -24.08(18)
C70 C71 Cr2 C72 -117.6(2)
C70 C71 Cr2 C68 -79.05(15)
C72 C71 Cr2 C68 38.56(13)
C70 C71 Cr2 C69 -37.32(14)
C72 C71 Cr2 C69 80.29(14)
C72 C71 Cr2 C70 117.6(2)
C71 C70 Cr2 N3 -159.57(14)
C69 C70 Cr2 N3 83.60(14)
C71 C70 Cr2 N4 -64.03(15)
C69 C70 Cr2 N4 179.14(12)
C71 C70 Cr2 C73 81.1(2)
C69 C70 Cr2 C73 -35.7(2)
C71 C70 Cr2 C72 37.07(14)
C69 C70 Cr2 C72 -79.76(15)
C71 C70 Cr2 C68 79.66(15)
C69 C70 Cr2 C68 -37.17(13)
C71 C70 Cr2 C69 116.8(2)
C69 C70 Cr2 C71 -116.8(2)
